data_4028781
loop_
_publ_author_name
'Benedikt Neue'
'Atsushi Wakamiya'
'Roland Fr\"ohlich'
'Birgit Wibbeling'
'Shigehiro Yamaguchi'
'Ernst-Ulrich W\"urthwein'

_publ_section_title
;
 Modification and Unexpected Reactivity of 2-Borylbenzaldimines: Acylated
 and Silylated Derivatives as Well as Dimeric Compounds
;
_journal_name_full 'Journal of Organic Chemistry'
_journal_page_first 11747
_journal_page_last 11755
_journal_paper_doi 10.1021/jo401748d
_journal_volume 78
_journal_year 2013
_chemical_formula_sum 'C33 H34 B N O'
_chemical_formula_weight 471.42
_chemical_name_systematic
; 
 ? 
;
_space_group_IT_number 15
_symmetry_cell_setting monoclinic
_symmetry_space_group_name_Hall '-C 2yc'
_symmetry_space_group_name_H-M 'C 1 2/c 1'
_atom_sites_solution_hydrogens geom
_atom_sites_solution_primary direct
_atom_sites_solution_secondary difmap
_audit_creation_method SHELXL-97
_cell_angle_alpha 90.00
_cell_angle_beta 116.9930(10)
_cell_angle_gamma 90.00
_cell_formula_units_Z 8
_cell_length_a 29.1131(6)
_cell_length_b 10.8631(2)
_cell_length_c 18.7653(4)
_cell_measurement_reflns_used 5143
_cell_measurement_temperature 223(2)
_cell_measurement_theta_max 27.88
_cell_measurement_theta_min 4.08
_cell_volume 5288.17(19)
_computing_cell_refinement 'Collect (Nonius B.V., 1998)'
_computing_data_collection 'Collect (Nonius B.V., 1998)'
_computing_data_reduction 'Denzo-SMN (Otwinowski & Minor, 1997)'
_computing_molecular_graphics 'XP (BrukerAXS, 2000)'
_computing_publication_material 'SHELXL-97 (Sheldrick, 1997)'
_computing_structure_refinement 'SHELXL-97 (Sheldrick, 1997)'
_computing_structure_solution 'SHELXS-97 (Sheldrick, 1990)'
_diffrn_ambient_temperature 223(2)
_diffrn_measured_fraction_theta_full 0.976
_diffrn_measured_fraction_theta_max 0.976
_diffrn_measurement_device_type 'Nonius KappaCCD APEXII'
_diffrn_measurement_method '\w and \f scans'
_diffrn_radiation_monochromator 'Montel mirror'
_diffrn_radiation_source 'rotating anode Nonius FR591'
_diffrn_radiation_type MoK\a
_diffrn_radiation_wavelength 0.71073
_diffrn_reflns_av_R_equivalents 0.0313
_diffrn_reflns_av_sigmaI/netI 0.0395
_diffrn_reflns_limit_h_max 36
_diffrn_reflns_limit_h_min -35
_diffrn_reflns_limit_k_max 12
_diffrn_reflns_limit_k_min -13
_diffrn_reflns_limit_l_max 23
_diffrn_reflns_limit_l_min -23
_diffrn_reflns_number 7687
_diffrn_reflns_theta_full 26.37
_diffrn_reflns_theta_max 26.37
_diffrn_reflns_theta_min 4.21
_exptl_absorpt_coefficient_mu 0.070
_exptl_absorpt_correction_T_max 0.9897
_exptl_absorpt_correction_T_min 0.9727
_exptl_absorpt_correction_type multi-scan
_exptl_absorpt_process_details 'Denzo (Otwinowski, Borek, Majewski & Minor, 2003)'
_exptl_crystal_colour yellow
_exptl_crystal_density_diffrn 1.184
_exptl_crystal_description block
_exptl_crystal_F_000 2016
_exptl_crystal_size_max 0.40
_exptl_crystal_size_mid 0.30
_exptl_crystal_size_min 0.15
_refine_diff_density_max 0.241
_refine_diff_density_min -0.192
_refine_diff_density_rms 0.039
_refine_ls_extinction_method none
_refine_ls_goodness_of_fit_ref 1.092
_refine_ls_hydrogen_treatment constr
_refine_ls_matrix_type full
_refine_ls_number_parameters 332
_refine_ls_number_reflns 5287
_refine_ls_number_restraints 0
_refine_ls_restrained_S_all 1.092
_refine_ls_R_factor_all 0.0918
_refine_ls_R_factor_gt 0.0683
_refine_ls_shift/su_max 0.000
_refine_ls_shift/su_mean 0.000
_refine_ls_structure_factor_coef Fsqd
_refine_ls_weighting_details 'calc w=1/[\s^2^(Fo^2^)+(0.0396P)^2^+8.4176P] where P=(Fo^2^+2Fc^2^)/3'
_refine_ls_weighting_scheme calc
_refine_ls_wR_factor_gt 0.1474
_refine_ls_wR_factor_ref 0.1628
_reflns_number_gt 4077
_reflns_number_total 5287
_reflns_threshold_expression >2sigma(I)
_cod_data_source_file jo401748d_si_001_7.cif
_cod_data_source_block wue5579
_cod_original_cell_volume 5288.17(18)
_cod_database_code 4028781

loop_
_symmetry_equiv_pos_as_xyz
'x, y, z'
'-x, y, -z+1/2'
'x+1/2, y+1/2, z'
'-x+1/2, y+1/2, -z+1/2'
'-x, -y, -z'
'x, -y, z-1/2'
'-x+1/2, -y+1/2, -z'
'x+1/2, -y+1/2, z-1/2'

loop_
_atom_site_label
_atom_site_type_symbol
_atom_site_fract_x
_atom_site_fract_y
_atom_site_fract_z
_atom_site_U_iso_or_equiv
_atom_site_adp_type
_atom_site_occupancy
_atom_site_symmetry_multiplicity
_atom_site_calc_flag
_atom_site_refinement_flags
N1 N 0.15981(7) 0.70406(17) 0.19985(11) 0.0402(4) Uani 1 1 d .
B1 B 0.10900(10) 0.6899(2) 0.11198(15) 0.0385(6) Uani 1 1 d .
O1 O 0.26989(6) 0.56849(18) 0.30142(10) 0.0576(5) Uani 1 1 d .
C1 C 0.11443(8) 0.5412(2) 0.10540(13) 0.0375(5) Uani 1 1 d .
C2 C 0.15796(8) 0.4981(2) 0.17293(13) 0.0385(5) Uani 1 1 d .
C3 C 0.17355(9) 0.3752(2) 0.18379(14) 0.0434(5) Uani 1 1 d .
H3 H 0.2028 0.3498 0.2301 0.052 Uiso 1 1 calc R
C4 C 0.14493(9) 0.2922(2) 0.12488(15) 0.0469(6) Uani 1 1 d .
H4 H 0.1539 0.2084 0.1310 0.056 Uiso 1 1 calc R
C5 C 0.10264(9) 0.3329(2) 0.05633(15) 0.0457(6) Uani 1 1 d .
H5 H 0.0834 0.2758 0.0161 0.055 Uiso 1 1 calc R
C6 C 0.08807(9) 0.4551(2) 0.04567(13) 0.0416(5) Uani 1 1 d .
H6 H 0.0601 0.4805 -0.0023 0.050 Uiso 1 1 calc R
C7 C 0.18155(8) 0.5991(2) 0.22737(13) 0.0395(5) Uani 1 1 d .
C8 C 0.17481(10) 0.8161(2) 0.24853(15) 0.0502(6) Uani 1 1 d .
H8A H 0.1474 0.8401 0.2614 0.075 Uiso 1 1 calc R
H8B H 0.1810 0.8817 0.2189 0.075 Uiso 1 1 calc R
H8C H 0.2060 0.8006 0.2975 0.075 Uiso 1 1 calc R
C9 C 0.22967(9) 0.5820(2) 0.30594(14) 0.0423(5) Uani 1 1 d .
C21 C 0.22576(10) 0.5768(2) 0.38101(14) 0.0482(6) Uani 1 1 d .
C22 C 0.17821(12) 0.5746(3) 0.38044(19) 0.0755(9) Uani 1 1 d .
H22 H 0.1480 0.5791 0.3317 0.091 Uiso 1 1 calc R
C23 C 0.17500(17) 0.5657(4) 0.4513(2) 0.1009(13) Uani 1 1 d .
H23 H 0.1426 0.5619 0.4507 0.121 Uiso 1 1 calc R
C24 C 0.21883(19) 0.5624(4) 0.5223(2) 0.0906(12) Uani 1 1 d .
H24 H 0.2164 0.5571 0.5705 0.109 Uiso 1 1 calc R
C25 C 0.26601(16) 0.5667(3) 0.52383(18) 0.0851(11) Uani 1 1 d .
H25 H 0.2960 0.5654 0.5730 0.102 Uiso 1 1 calc R
C26 C 0.26995(12) 0.5728(3) 0.45344(16) 0.0663(8) Uani 1 1 d .
H26 H 0.3026 0.5743 0.4546 0.080 Uiso 1 1 calc R
C31 C 0.06211(8) 0.7484(2) 0.12713(13) 0.0393(5) Uani 1 1 d .
C32 C 0.05036(9) 0.8756(2) 0.11604(14) 0.0444(5) Uani 1 1 d .
C33 C 0.00781(10) 0.9228(2) 0.12270(15) 0.0514(6) Uani 1 1 d .
H33 H 0.0011 1.0077 0.1154 0.062 Uiso 1 1 calc R
C34 C -0.02452(10) 0.8496(3) 0.13960(15) 0.0537(6) Uani 1 1 d .
C35 C -0.01159(9) 0.7270(2) 0.15490(14) 0.0481(6) Uani 1 1 d .
H35 H -0.0325 0.6757 0.1683 0.058 Uiso 1 1 calc R
C36 C 0.03105(9) 0.6762(2) 0.15134(13) 0.0409(5) Uani 1 1 d .
C37 C 0.08084(11) 0.9683(2) 0.09394(16) 0.0545(7) Uani 1 1 d .
H37A H 0.0616 0.9894 0.0378 0.082 Uiso 1 1 calc R
H37B H 0.1138 0.9328 0.1038 0.082 Uiso 1 1 calc R
H37C H 0.0866 1.0419 0.1261 0.082 Uiso 1 1 calc R
C38 C -0.07184(12) 0.9005(3) 0.1431(2) 0.0796(10) Uani 1 1 d .
H38A H -0.0980 0.8369 0.1275 0.119 Uiso 1 1 calc R
H38B H -0.0851 0.9699 0.1069 0.119 Uiso 1 1 calc R
H38C H -0.0627 0.9272 0.1972 0.119 Uiso 1 1 calc R
C39 C 0.04113(10) 0.5426(2) 0.17516(16) 0.0527(6) Uani 1 1 d .
H39A H 0.0173 0.5151 0.1950 0.079 Uiso 1 1 calc R
H39B H 0.0762 0.5331 0.2168 0.079 Uiso 1 1 calc R
H39C H 0.0363 0.4936 0.1290 0.079 Uiso 1 1 calc R
C41 C 0.11518(9) 0.7384(2) 0.03341(13) 0.0403(5) Uani 1 1 d .
C42 C 0.07016(9) 0.7419(2) -0.04151(14) 0.0447(5) Uani 1 1 d .
C43 C 0.07359(11) 0.7596(3) -0.11225(15) 0.0545(6) Uani 1 1 d .
H43 H 0.0431 0.7589 -0.1608 0.065 Uiso 1 1 calc R
C44 C 0.12014(12) 0.7782(3) -0.11415(16) 0.0609(7) Uani 1 1 d .
C45 C 0.16368(11) 0.7773(3) -0.04142(17) 0.0570(7) Uani 1 1 d .
H45 H 0.1958 0.7908 -0.0406 0.068 Uiso 1 1 calc R
C46 C 0.16242(9) 0.7574(2) 0.03085(15) 0.0468(6) Uani 1 1 d .
C47 C 0.01618(9) 0.7268(2) -0.04994(15) 0.0511(6) Uani 1 1 d .
H47A H 0.0067 0.8001 -0.0301 0.077 Uiso 1 1 calc R
H47B H 0.0152 0.6560 -0.0193 0.077 Uiso 1 1 calc R
H47C H -0.0079 0.7148 -0.1058 0.077 Uiso 1 1 calc R
C48 C 0.12265(15) 0.7974(4) -0.1922(2) 0.0913(12) Uani 1 1 d .
H48A H 0.1531 0.8453 -0.1825 0.137 Uiso 1 1 calc R
H48B H 0.0921 0.8411 -0.2295 0.137 Uiso 1 1 calc R
H48C H 0.1244 0.7182 -0.2147 0.137 Uiso 1 1 calc R
C49 C 0.21411(9) 0.7553(3) 0.10425(16) 0.0581(7) Uani 1 1 d .
H49A H 0.2410 0.7756 0.0892 0.087 Uiso 1 1 calc R
H49B H 0.2203 0.6738 0.1280 0.087 Uiso 1 1 calc R
H49C H 0.2142 0.8151 0.1427 0.087 Uiso 1 1 calc R

loop_
_atom_site_aniso_label
_atom_site_aniso_U_11
_atom_site_aniso_U_22
_atom_site_aniso_U_33
_atom_site_aniso_U_23
_atom_site_aniso_U_13
_atom_site_aniso_U_12
N1 0.0402(10) 0.0417(10) 0.0392(10) -0.0043(8) 0.0184(8) -0.0032(8)
B1 0.0374(13) 0.0393(13) 0.0369(13) -0.0035(11) 0.0153(11) -0.0039(10)
O1 0.0426(10) 0.0762(13) 0.0515(10) -0.0037(9) 0.0191(8) -0.0007(9)
C1 0.0344(11) 0.0430(12) 0.0386(11) -0.0013(10) 0.0197(9) -0.0013(9)
C2 0.0380(11) 0.0423(12) 0.0378(11) -0.0019(10) 0.0195(10) -0.0012(9)
C3 0.0391(12) 0.0472(13) 0.0422(12) 0.0050(10) 0.0169(10) 0.0042(10)
C4 0.0484(13) 0.0372(12) 0.0582(15) -0.0009(11) 0.0270(12) 0.0002(10)
C5 0.0459(13) 0.0438(13) 0.0474(13) -0.0109(11) 0.0212(11) -0.0062(10)
C6 0.0392(12) 0.0458(13) 0.0384(12) -0.0019(10) 0.0165(10) -0.0009(10)
C7 0.0389(11) 0.0463(13) 0.0369(11) 0.0006(10) 0.0205(10) -0.0005(10)
C8 0.0519(14) 0.0456(14) 0.0489(14) -0.0108(11) 0.0192(12) -0.0045(11)
C9 0.0401(12) 0.0444(13) 0.0419(12) -0.0048(10) 0.0182(10) -0.0031(10)
C21 0.0544(14) 0.0502(14) 0.0393(12) -0.0028(11) 0.0207(11) -0.0019(11)
C22 0.0636(18) 0.112(3) 0.0564(17) -0.0039(18) 0.0318(15) -0.0079(18)
C23 0.107(3) 0.147(4) 0.077(2) -0.004(3) 0.067(2) -0.011(3)
C24 0.143(4) 0.089(3) 0.060(2) 0.0053(18) 0.063(2) 0.009(3)
C25 0.108(3) 0.094(3) 0.0411(16) -0.0011(16) 0.0238(17) 0.017(2)
C26 0.0664(18) 0.078(2) 0.0450(15) -0.0003(14) 0.0170(14) 0.0093(15)
C31 0.0415(12) 0.0404(12) 0.0363(11) -0.0030(9) 0.0180(10) -0.0004(10)
C32 0.0474(13) 0.0445(13) 0.0403(12) -0.0019(10) 0.0189(11) 0.0013(11)
C33 0.0566(15) 0.0475(14) 0.0499(14) 0.0020(12) 0.0242(12) 0.0119(12)
C34 0.0489(14) 0.0642(17) 0.0494(14) 0.0006(13) 0.0236(12) 0.0113(13)
C35 0.0444(13) 0.0616(16) 0.0402(12) 0.0001(11) 0.0210(11) -0.0020(11)
C36 0.0418(12) 0.0469(13) 0.0362(11) -0.0024(10) 0.0197(10) -0.0015(10)
C37 0.0636(16) 0.0393(13) 0.0621(16) 0.0010(12) 0.0298(14) 0.0008(12)
C38 0.070(2) 0.088(2) 0.094(2) 0.0091(19) 0.0478(19) 0.0251(18)
C39 0.0578(15) 0.0475(14) 0.0627(16) -0.0001(12) 0.0359(13) -0.0055(12)
C41 0.0440(12) 0.0356(11) 0.0429(12) -0.0026(10) 0.0213(10) -0.0016(9)
C42 0.0510(13) 0.0417(12) 0.0430(13) -0.0005(10) 0.0228(11) 0.0006(10)
C43 0.0600(16) 0.0590(16) 0.0427(13) 0.0012(12) 0.0219(12) 0.0062(13)
C44 0.0766(19) 0.0696(19) 0.0506(15) 0.0023(14) 0.0413(15) 0.0085(15)
C45 0.0594(16) 0.0647(17) 0.0625(17) -0.0004(14) 0.0413(14) 0.0024(13)
C46 0.0488(13) 0.0452(13) 0.0522(14) -0.0021(11) 0.0281(12) -0.0009(11)
C47 0.0455(13) 0.0550(15) 0.0449(13) 0.0018(11) 0.0135(11) -0.0026(11)
C48 0.110(3) 0.124(3) 0.064(2) 0.007(2) 0.061(2) 0.016(2)
C49 0.0452(14) 0.0740(18) 0.0619(16) -0.0003(14) 0.0302(13) -0.0057(13)

loop_
_atom_type_symbol
_atom_type_description
_atom_type_scat_dispersion_real
_atom_type_scat_dispersion_imag
_atom_type_scat_source
C C 0.0033 0.0016 'International Tables Vol C Tables 4.2.6.8 and 6.1.1.4'
H H 0.0000 0.0000 'International Tables Vol C Tables 4.2.6.8 and 6.1.1.4'
B B 0.0013 0.0007 'International Tables Vol C Tables 4.2.6.8 and 6.1.1.4'
N N 0.0061 0.0033 'International Tables Vol C Tables 4.2.6.8 and 6.1.1.4'
O O 0.0106 0.0060 'International Tables Vol C Tables 4.2.6.8 and 6.1.1.4'

loop_
_geom_angle_atom_site_label_1
_geom_angle_atom_site_label_2
_geom_angle_atom_site_label_3
_geom_angle
C7 N1 C8 122.06(19)
C7 N1 B1 111.80(18)
C8 N1 B1 125.45(18)
C1 B1 C31 120.81(19)
C1 B1 N1 95.42(17)
C31 B1 N1 103.27(17)
C1 B1 C41 101.24(18)
C31 B1 C41 117.83(19)
N1 B1 C41 116.84(18)
C6 C1 C2 116.4(2)
C6 C1 B1 133.5(2)
C2 C1 B1 109.88(19)
C3 C2 C1 123.4(2)
C3 C2 C7 127.3(2)
C1 C2 C7 109.3(2)
C4 C3 C2 118.1(2)
C4 C3 H3 120.9
C2 C3 H3 120.9
C3 C4 C5 119.6(2)
C3 C4 H4 120.2
C5 C4 H4 120.2
C6 C5 C4 121.7(2)
C6 C5 H5 119.1
C4 C5 H5 119.1
C5 C6 C1 120.5(2)
C5 C6 H6 119.7
C1 C6 H6 119.7
N1 C7 C2 113.49(19)
N1 C7 C9 124.5(2)
C2 C7 C9 121.9(2)
N1 C8 H8A 109.5
N1 C8 H8B 109.5
H8A C8 H8B 109.5
N1 C8 H8C 109.5
H8A C8 H8C 109.5
H8B C8 H8C 109.5
O1 C9 C21 123.9(2)
O1 C9 C7 116.1(2)
C21 C9 C7 120.0(2)
C22 C21 C26 119.3(3)
C22 C21 C9 120.6(2)
C26 C21 C9 120.1(2)
C23 C22 C21 120.1(3)
C23 C22 H22 120.0
C21 C22 H22 120.0
C24 C23 C22 120.1(4)
C24 C23 H23 119.9
C22 C23 H23 119.9
C25 C24 C23 120.4(3)
C25 C24 H24 119.8
C23 C24 H24 119.8
C24 C25 C26 120.2(3)
C24 C25 H25 119.9
C26 C25 H25 119.9
C25 C26 C21 119.9(3)
C25 C26 H26 120.1
C21 C26 H26 120.1
C32 C31 C36 116.1(2)
C32 C31 B1 121.1(2)
C36 C31 B1 122.8(2)
C33 C32 C31 120.6(2)
C33 C32 C37 115.6(2)
C31 C32 C37 123.7(2)
C34 C33 C32 122.4(2)
C34 C33 H33 118.8
C32 C33 H33 118.8
C33 C34 C35 117.2(2)
C33 C34 C38 122.1(3)
C35 C34 C38 120.8(3)
C34 C35 C36 122.6(2)
C34 C35 H35 118.7
C36 C35 H35 118.7
C35 C36 C31 120.7(2)
C35 C36 C39 115.2(2)
C31 C36 C39 124.1(2)
C32 C37 H37A 109.5
C32 C37 H37B 109.5
H37A C37 H37B 109.5
C32 C37 H37C 109.5
H37A C37 H37C 109.5
H37B C37 H37C 109.5
C34 C38 H38A 109.5
C34 C38 H38B 109.5
H38A C38 H38B 109.5
C34 C38 H38C 109.5
H38A C38 H38C 109.5
H38B C38 H38C 109.5
C36 C39 H39A 109.5
C36 C39 H39B 109.5
H39A C39 H39B 109.5
C36 C39 H39C 109.5
H39A C39 H39C 109.5
H39B C39 H39C 109.5
C46 C41 C42 115.9(2)
C46 C41 B1 125.4(2)
C42 C41 B1 117.79(19)
C43 C42 C41 121.0(2)
C43 C42 C47 115.9(2)
C41 C42 C47 123.2(2)
C44 C43 C42 122.7(2)
C44 C43 H43 118.7
C42 C43 H43 118.7
C45 C44 C43 116.4(2)
C45 C44 C48 122.2(3)
C43 C44 C48 121.5(3)
C44 C45 C46 123.2(2)
C44 C45 H45 118.4
C46 C45 H45 118.4
C45 C46 C41 120.9(2)
C45 C46 C49 115.8(2)
C41 C46 C49 123.3(2)
C42 C47 H47A 109.5
C42 C47 H47B 109.5
H47A C47 H47B 109.5
C42 C47 H47C 109.5
H47A C47 H47C 109.5
H47B C47 H47C 109.5
C44 C48 H48A 109.5
C44 C48 H48B 109.5
H48A C48 H48B 109.5
C44 C48 H48C 109.5
H48A C48 H48C 109.5
H48B C48 H48C 109.5
C46 C49 H49A 109.5
C46 C49 H49B 109.5
H49A C49 H49B 109.5
C46 C49 H49C 109.5
H49A C49 H49C 109.5
H49B C49 H49C 109.5

loop_
_geom_bond_atom_site_label_1
_geom_bond_atom_site_label_2
_geom_bond_distance
N1 C7 1.293(3)
N1 C8 1.464(3)
N1 B1 1.648(3)
B1 C1 1.633(3)
B1 C31 1.643(3)
B1 C41 1.651(3)
O1 C9 1.221(3)
C1 C6 1.392(3)
C1 C2 1.405(3)
C2 C3 1.395(3)
C2 C7 1.443(3)
C3 C4 1.376(3)
C3 H3 0.9400
C4 C5 1.389(3)
C4 H4 0.9400
C5 C6 1.380(3)
C5 H5 0.9400
C6 H6 0.9400
C7 C9 1.515(3)
C8 H8A 0.9700
C8 H8B 0.9700
C8 H8C 0.9700
C9 C21 1.465(3)
C21 C22 1.380(4)
C21 C26 1.384(4)
C22 C23 1.377(4)
C22 H22 0.9400
C23 C24 1.365(5)
C23 H23 0.9400
C24 C25 1.362(5)
C24 H24 0.9400
C25 C26 1.378(4)
C25 H25 0.9400
C26 H26 0.9400
C31 C32 1.416(3)
C31 C36 1.418(3)
C32 C33 1.398(3)
C32 C37 1.519(3)
C33 C34 1.375(4)
C33 H33 0.9400
C34 C35 1.379(4)
C34 C38 1.513(4)
C35 C36 1.387(3)
C35 H35 0.9400
C36 C39 1.508(3)
C37 H37A 0.9700
C37 H37B 0.9700
C37 H37C 0.9700
C38 H38A 0.9700
C38 H38B 0.9700
C38 H38C 0.9700
C39 H39A 0.9700
C39 H39B 0.9700
C39 H39C 0.9700
C41 C46 1.413(3)
C41 C42 1.422(3)
C42 C43 1.389(3)
C42 C47 1.515(3)
C43 C44 1.386(4)
C43 H43 0.9400
C44 C45 1.378(4)
C44 C48 1.514(4)
C45 C46 1.390(4)
C45 H45 0.9400
C46 C49 1.510(3)
C47 H47A 0.9700
C47 H47B 0.9700
C47 H47C 0.9700
C48 H48A 0.9700
C48 H48B 0.9700
C48 H48C 0.9700
C49 H49A 0.9700
C49 H49B 0.9700
C49 H49C 0.9700

loop_
_geom_torsion_atom_site_label_1
_geom_torsion_atom_site_label_2
_geom_torsion_atom_site_label_3
_geom_torsion_atom_site_label_4
_geom_torsion
C7 N1 B1 C1 -1.2(2)
C8 N1 B1 C1 -171.8(2)
C7 N1 B1 C31 122.2(2)
C8 N1 B1 C31 -48.4(3)
C7 N1 B1 C41 -106.8(2)
C8 N1 B1 C41 82.7(3)
C31 B1 C1 C6 76.0(3)
N1 B1 C1 C6 -175.1(2)
C41 B1 C1 C6 -56.3(3)
C31 B1 C1 C2 -110.2(2)
N1 B1 C1 C2 -1.2(2)
C41 B1 C1 C2 117.53(19)
C6 C1 C2 C3 -3.5(3)
B1 C1 C2 C3 -178.5(2)
C6 C1 C2 C7 178.1(2)
B1 C1 C2 C7 3.1(2)
C1 C2 C3 C4 0.5(4)
C7 C2 C3 C4 178.7(2)
C2 C3 C4 C5 1.5(4)
C3 C4 C5 C6 -0.5(4)
C4 C5 C6 C1 -2.6(4)
C2 C1 C6 C5 4.4(3)
B1 C1 C6 C5 177.9(2)
C8 N1 C7 C2 174.3(2)
B1 N1 C7 C2 3.3(3)
C8 N1 C7 C9 -10.4(3)
B1 N1 C7 C9 178.7(2)
C3 C2 C7 N1 177.5(2)
C1 C2 C7 N1 -4.2(3)
C3 C2 C7 C9 1.9(4)
C1 C2 C7 C9 -179.7(2)
N1 C7 C9 O1 -101.0(3)
C2 C7 C9 O1 74.1(3)
N1 C7 C9 C21 81.8(3)
C2 C7 C9 C21 -103.2(3)
O1 C9 C21 C22 -170.3(3)
C7 C9 C21 C22 6.7(4)
O1 C9 C21 C26 9.0(4)
C7 C9 C21 C26 -173.9(2)
C26 C21 C22 C23 -1.4(5)
C9 C21 C22 C23 177.9(3)
C21 C22 C23 C24 1.7(6)
C22 C23 C24 C25 -0.6(7)
C23 C24 C25 C26 -0.8(6)
C24 C25 C26 C21 1.1(5)
C22 C21 C26 C25 0.0(5)
C9 C21 C26 C25 -179.3(3)
C1 B1 C31 C32 -166.4(2)
N1 B1 C31 C32 88.9(2)
C41 B1 C31 C32 -41.5(3)
C1 B1 C31 C36 13.3(3)
N1 B1 C31 C36 -91.4(2)
C41 B1 C31 C36 138.1(2)
C36 C31 C32 C33 -4.9(3)
B1 C31 C32 C33 174.7(2)
C36 C31 C32 C37 177.1(2)
B1 C31 C32 C37 -3.2(3)
C31 C32 C33 C34 -0.4(4)
C37 C32 C33 C34 177.7(2)
C32 C33 C34 C35 3.9(4)
C32 C33 C34 C38 -177.2(3)
C33 C34 C35 C36 -2.0(4)
C38 C34 C35 C36 179.1(2)
C34 C35 C36 C31 -3.5(4)
C34 C35 C36 C39 176.2(2)
C32 C31 C36 C35 6.8(3)
B1 C31 C36 C35 -172.9(2)
C32 C31 C36 C39 -172.8(2)
B1 C31 C36 C39 7.5(3)
C1 B1 C41 C46 -82.8(3)
C31 B1 C41 C46 143.1(2)
N1 B1 C41 C46 19.2(3)
C1 B1 C41 C42 85.9(2)
C31 B1 C41 C42 -48.1(3)
N1 B1 C41 C42 -172.04(19)
C46 C41 C42 C43 1.8(3)
B1 C41 C42 C43 -168.0(2)
C46 C41 C42 C47 -178.3(2)
B1 C41 C42 C47 11.9(3)
C41 C42 C43 C44 -1.9(4)
C47 C42 C43 C44 178.2(3)
C42 C43 C44 C45 0.5(4)
C42 C43 C44 C48 -179.9(3)
C43 C44 C45 C46 0.9(4)
C48 C44 C45 C46 -178.7(3)
C44 C45 C46 C41 -1.0(4)
C44 C45 C46 C49 178.0(3)
C42 C41 C46 C45 -0.4(3)
B1 C41 C46 C45 168.5(2)
C42 C41 C46 C49 -179.2(2)
B1 C41 C46 C49 -10.3(4)
